data_4035735
loop_
_publ_author_name
'Bhilare, Shatrughn'
'Murthy Bandaru, Siva Sankar'
'Shah, Jagrut'
'Chrysochos, Nicolas'
'Schulzke, Carola'
'Sanghvi, Yogesh S.'
'Kapdi, Anant R.'

_publ_section_title
;
 Pd/PTABS: Low Temperature Etherification of Chloroheteroarenes.
;
_journal_issue 21
_journal_name_full 'The Journal of organic chemistry'
_journal_page_first 13088
_journal_page_last 13102
_journal_paper_doi 10.1021/acs.joc.8b01840
_journal_volume 83
_journal_year 2018
_chemical_absolute_configuration ad
_chemical_formula_moiety 'C22 H23 Cl N2 O2'
_chemical_formula_sum 'C22 H23 Cl N2 O2'
_chemical_formula_weight 382.87
_space_group_crystal_system triclinic
_space_group_IT_number 1
_space_group_name_Hall 'P 1'
_space_group_name_H-M_alt 'P 1'
_atom_sites_solution_hydrogens geom
_audit_creation_method SHELXL-2016/6
_cell_angle_alpha 96.85(3)
_cell_angle_beta 97.83(3)
_cell_angle_gamma 99.42(3)
_cell_formula_units_Z 2
_cell_length_a 6.5780(13)
_cell_length_b 7.3496(15)
_cell_length_c 19.890(4)
_cell_measurement_reflns_used 9917
_cell_measurement_temperature 170(2)
_cell_measurement_theta_max 58.9
_cell_measurement_theta_min 6.3
_cell_volume 929.9(4)
_computing_cell_refinement 'X-Area by STOE & Cie GmbH 2010'
_computing_data_collection 'X-Area by STOE & Cie GmbH 2010'
_computing_data_reduction 'X-Area by STOE & Cie GmbH 2010'
_computing_molecular_graphics 'XP Version 5.1 by Bruker AXS 1998'
_computing_publication_material 'CIFTAB (Sheldrick, 2016)'
_computing_structure_refinement 'SHELXL-2016 (Sheldrick, 2016)'
_computing_structure_solution 'SHELXT-2016 (Sheldrick, 2016)'
_diffrn_ambient_temperature 170(2)
_diffrn_detector_area_resol_mean 6.67
_diffrn_measured_fraction_theta_full 0.990
_diffrn_measured_fraction_theta_max 0.990
_diffrn_measurement_device_type 'STOE IPDS2T'
_diffrn_measurement_method \w
_diffrn_radiation_type MoK\a
_diffrn_radiation_wavelength 0.71073
_diffrn_reflns_av_R_equivalents 0.0737
_diffrn_reflns_av_unetI/netI 0.1128
_diffrn_reflns_Laue_measured_fraction_full 0.990
_diffrn_reflns_Laue_measured_fraction_max 0.990
_diffrn_reflns_limit_h_max 8
_diffrn_reflns_limit_h_min -8
_diffrn_reflns_limit_k_max 9
_diffrn_reflns_limit_k_min -9
_diffrn_reflns_limit_l_max 24
_diffrn_reflns_limit_l_min -24
_diffrn_reflns_number 7483
_diffrn_reflns_point_group_measured_fraction_full 0.803
_diffrn_reflns_point_group_measured_fraction_max 0.798
_diffrn_reflns_theta_full 25.242
_diffrn_reflns_theta_max 26.372
_diffrn_reflns_theta_min 3.135
_diffrn_source 'fine-focus sealed tube'
_exptl_absorpt_coefficient_mu 0.226
_exptl_absorpt_correction_T_max 0.9751
_exptl_absorpt_correction_T_min 0.8859
_exptl_absorpt_correction_type numerical
_exptl_absorpt_process_details 'face indexed'
_exptl_crystal_colour colourless
_exptl_crystal_density_diffrn 1.367
_exptl_crystal_description stick
_exptl_crystal_F_000 404
_exptl_crystal_size_max 0.313
_exptl_crystal_size_mid 0.174
_exptl_crystal_size_min 0.107
_refine_diff_density_max 0.306
_refine_diff_density_min -0.387
_refine_diff_density_rms 0.062
_refine_ls_abs_structure_details
;
 Classical Flack method preferred over Parsons because s.u. lower.
;
_refine_ls_abs_structure_Flack -0.18(17)
_refine_ls_extinction_method none
_refine_ls_goodness_of_fit_ref 0.932
_refine_ls_hydrogen_treatment constr
_refine_ls_matrix_type full
_refine_ls_number_parameters 489
_refine_ls_number_reflns 6069
_refine_ls_number_restraints 3
_refine_ls_restrained_S_all 0.931
_refine_ls_R_factor_all 0.1432
_refine_ls_R_factor_gt 0.0621
_refine_ls_shift/su_max 0.000
_refine_ls_shift/su_mean 0.000
_refine_ls_structure_factor_coef Fsqd
_refine_ls_weighting_details 'w=1/[\s^2^(Fo^2^)+(0.0750P)^2^] where P=(Fo^2^+2Fc^2^)/3'
_refine_ls_weighting_scheme calc
_refine_ls_wR_factor_gt 0.1313
_refine_ls_wR_factor_ref 0.1688
_reflns_Friedel_coverage 0.611
_reflns_Friedel_fraction_full 0.616
_reflns_Friedel_fraction_max 0.605
_reflns_number_gt 3005
_reflns_number_total 6069
_reflns_threshold_expression 'I > 2\s(I)'
_cod_data_source_file jo8b01840_si_008.cif
_cod_data_source_block 7d
_cod_original_cell_volume 929.9(3)
_cod_database_code 4035735
_shelx_shelxl_version_number 2016/6
_shelx_space_group_comment
;
The symmetry employed for this shelxl refinement is uniquely defined
by the following loop, which should always be used as a source of
symmetry information in preference to the above space-group names.
They are only intended as comments.
;
_shelx_estimated_absorpt_t_min 0.933
_shelx_estimated_absorpt_t_max 0.976
_exptl_absorpt_special_details
;
programs X-Red32 and X-Shape by STOE & Cie GmbH 2010
;

loop_
_space_group_symop_operation_xyz
'x, y, z'

loop_
_atom_site_label
_atom_site_type_symbol
_atom_site_fract_x
_atom_site_fract_y
_atom_site_fract_z
_atom_site_U_iso_or_equiv
_atom_site_adp_type
_atom_site_occupancy
_atom_site_site_symmetry_order
_atom_site_calc_flag
_atom_site_refinement_flags_posn
_atom_site_refinement_flags_adp
Cl1 Cl -0.3024(4) 0.8163(4) 1.08358(15) 0.0559(8) Uani 1 1 d . .
O1 O -0.6407(11) 0.4904(9) 0.8563(4) 0.0459(19) Uani 1 1 d . .
O2 O 0.6142(10) 0.6872(10) 0.5600(4) 0.0538(19) Uani 1 1 d . .
N1 N -0.4851(14) 0.6459(11) 0.9635(5) 0.042(2) Uani 1 1 d . .
N2 N -0.7024(16) 0.7398(13) 1.0443(5) 0.056(3) Uani 1 1 d . .
C1 C -0.5226(18) 0.7234(14) 1.0246(6) 0.043(3) Uani 1 1 d . .
C2 C -0.870(2) 0.6655(17) 0.9963(7) 0.062(4) Uani 1 1 d . .
H2 H -1.004238 0.674717 1.007324 0.074 Uiso 1 1 calc R U
C3 C -0.8587(18) 0.5786(16) 0.9333(6) 0.051(3) Uani 1 1 d . .
H3 H -0.979631 0.523052 0.901088 0.061 Uiso 1 1 calc R U
C4 C -0.6570(17) 0.5762(14) 0.9190(6) 0.042(3) Uani 1 1 d . .
C5 C -0.4555(15) 0.5353(15) 0.8269(6) 0.039(3) Uani 1 1 d . .
C6 C -0.3807(16) 0.3863(14) 0.7989(6) 0.042(3) Uani 1 1 d . .
H6 H -0.435567 0.262943 0.805320 0.050 Uiso 1 1 calc R U
C7 C -0.2190(17) 0.4223(14) 0.7599(6) 0.042(3) Uani 1 1 d . .
H7 H -0.170000 0.320242 0.737608 0.051 Uiso 1 1 calc R U
C8 C -0.1295(15) 0.6011(13) 0.7531(5) 0.037(2) Uani 1 1 d . .
C9 C -0.2094(15) 0.7476(13) 0.7837(5) 0.035(2) Uani 1 1 d . .
C10 C -0.3743(16) 0.7120(15) 0.8210(5) 0.039(3) Uani 1 1 d . .
H10 H -0.428663 0.812504 0.842124 0.047 Uiso 1 1 calc R U
C11 C -0.1312(14) 0.9459(12) 0.7762(5) 0.037(2) Uani 1 1 d . .
H11A H -0.113374 1.023661 0.821556 0.045 Uiso 1 1 calc R U
H11B H -0.238115 0.988900 0.745024 0.045 Uiso 1 1 calc R U
C12 C 0.0736(14) 0.9764(12) 0.7487(5) 0.037(2) Uani 1 1 d . .
H12A H 0.189883 0.975007 0.785765 0.045 Uiso 1 1 calc R U
H12B H 0.095679 1.100037 0.733049 0.045 Uiso 1 1 calc R U
C13 C 0.0745(14) 0.8261(12) 0.6893(5) 0.033(2) Uani 1 1 d . .
H13 H -0.046715 0.824987 0.652810 0.039 Uiso 1 1 calc R U
C14 C 0.0526(14) 0.6352(12) 0.7141(5) 0.036(2) Uani 1 1 d . .
H14 H 0.180493 0.641939 0.748519 0.043 Uiso 1 1 calc R U
C15 C 0.0589(18) 0.4770(14) 0.6572(7) 0.054(3) Uani 1 1 d . .
H15A H -0.064756 0.463411 0.621309 0.065 Uiso 1 1 calc R U
H15B H 0.052999 0.358508 0.676527 0.065 Uiso 1 1 calc R U
C16 C 0.2583(17) 0.5156(13) 0.6251(6) 0.048(3) Uani 1 1 d . .
H16A H 0.381296 0.514294 0.659656 0.058 Uiso 1 1 calc R U
H16B H 0.253525 0.415966 0.586413 0.058 Uiso 1 1 calc R U
C17 C 0.2805(14) 0.7043(13) 0.5992(5) 0.037(2) Uani 1 1 d . .
C18 C 0.2742(14) 0.8548(12) 0.6583(5) 0.033(2) Uani 1 1 d . .
H18 H 0.388301 0.844016 0.695519 0.039 Uiso 1 1 calc R U
C19 C 0.3477(14) 1.0380(12) 0.6315(5) 0.043(2) Uani 1 1 d . .
H19A H 0.398959 1.141964 0.669616 0.051 Uiso 1 1 calc R U
H19B H 0.234657 1.071133 0.599710 0.051 Uiso 1 1 calc R U
C20 C 0.5275(14) 0.9894(13) 0.5936(5) 0.041(2) Uani 1 1 d . .
H20A H 0.522232 1.040314 0.549649 0.049 Uiso 1 1 calc R U
H20B H 0.664864 1.040896 0.622228 0.049 Uiso 1 1 calc R U
C21 C 0.4917(15) 0.7785(14) 0.5812(5) 0.037(2) Uani 1 1 d . .
C22 C 0.1214(15) 0.7030(16) 0.5349(5) 0.048(3) Uani 1 1 d . .
H22A H 0.133067 0.602474 0.499430 0.073 Uiso 1 1 calc R U
H22B H 0.149344 0.822887 0.517867 0.073 Uiso 1 1 calc R U
H22C H -0.019927 0.682975 0.546555 0.073 Uiso 1 1 calc R U
Cl2 Cl 1.3078(4) 0.0687(4) -0.08329(15) 0.0569(8) Uani 1 1 d . .
O3 O 1.6130(10) 0.3897(9) 0.1462(4) 0.0398(17) Uani 1 1 d . .
O4 O 0.3326(10) -0.0302(9) 0.4145(4) 0.0507(17) Uani 1 1 d . .
N3 N 1.4764(13) 0.2393(11) 0.0364(4) 0.039(2) Uani 1 1 d . .
N4 N 1.7047(17) 0.1538(13) -0.0407(5) 0.054(3) Uani 1 1 d . .
C23 C 1.5222(18) 0.1656(14) -0.0224(6) 0.042(3) Uani 1 1 d . .
C24 C 1.8687(18) 0.2314(14) 0.0090(6) 0.049(3) Uani 1 1 d . .
H24 H 2.005663 0.228424 -0.000760 0.058 Uiso 1 1 calc R U
C25 C 1.8467(17) 0.3149(14) 0.0732(6) 0.042(3) Uani 1 1 d . .
H25 H 1.962810 0.370929 0.107289 0.050 Uiso 1 1 calc R U
C26 C 1.6425(16) 0.3103(13) 0.0838(5) 0.038(3) Uani 1 1 d . .
C27 C 1.4267(15) 0.3366(13) 0.1702(5) 0.036(2) Uani 1 1 d . .
C28 C 1.3301(15) 0.1523(13) 0.1651(5) 0.037(2) Uani 1 1 d . .
H28 H 1.377917 0.055977 0.138892 0.044 Uiso 1 1 calc R U
C29 C 1.1623(14) 0.1122(13) 0.1992(5) 0.034(2) Uani 1 1 d . .
H29 H 1.092838 -0.013581 0.194869 0.041 Uiso 1 1 calc R U
C30 C 1.0905(14) 0.2490(12) 0.2399(5) 0.030(2) Uani 1 1 d . .
C31 C 1.1933(16) 0.4331(14) 0.2443(6) 0.037(2) Uani 1 1 d . .
C32 C 1.3613(14) 0.4749(13) 0.2107(5) 0.036(2) Uani 1 1 d . .
H32 H 1.432676 0.600156 0.215355 0.043 Uiso 1 1 calc R U
C33 C 1.1391(14) 0.5913(12) 0.2917(5) 0.041(2) Uani 1 1 d . .
H33A H 1.244668 0.621890 0.333788 0.049 Uiso 1 1 calc R U
H33B H 1.145191 0.703541 0.268449 0.049 Uiso 1 1 calc R U
C34 C 0.9233(13) 0.5425(12) 0.3116(5) 0.037(2) Uani 1 1 d . .
H34A H 0.908373 0.635537 0.350014 0.044 Uiso 1 1 calc R U
H34B H 0.815446 0.546649 0.272165 0.044 Uiso 1 1 calc R U
C35 C 0.8907(15) 0.3497(12) 0.3328(5) 0.034(2) Uani 1 1 d . .
H35 H 1.008223 0.345263 0.369804 0.041 Uiso 1 1 calc R U
C36 C 0.8951(14) 0.2011(13) 0.2720(5) 0.034(2) Uani 1 1 d . .
H36 H 0.775054 0.208202 0.236269 0.041 Uiso 1 1 calc R U
C37 C 0.8551(15) 0.0013(11) 0.2901(5) 0.038(2) Uani 1 1 d . .
H37A H 0.842173 -0.088926 0.247942 0.045 Uiso 1 1 calc R U
H37B H 0.976447 -0.016268 0.322421 0.045 Uiso 1 1 calc R U
C38 C 0.6587(14) -0.0397(12) 0.3223(5) 0.036(2) Uani 1 1 d . .
H38A H 0.648843 -0.163540 0.337824 0.044 Uiso 1 1 calc R U
H38B H 0.534621 -0.043365 0.287579 0.044 Uiso 1 1 calc R U
C39 C 0.6605(13) 0.1088(12) 0.3835(5) 0.033(2) Uani 1 1 d . .
C40 C 0.6877(13) 0.3013(12) 0.3602(5) 0.036(2) Uani 1 1 d . .
H40 H 0.574227 0.292166 0.320305 0.043 Uiso 1 1 calc R U
C41 C 0.6299(14) 0.4277(12) 0.4185(5) 0.039(2) Uani 1 1 d . .
H41A H 0.748394 0.467036 0.456673 0.047 Uiso 1 1 calc R U
H41B H 0.586474 0.539802 0.402298 0.047 Uiso 1 1 calc R U
C42 C 0.4483(14) 0.3041(13) 0.4406(5) 0.044(2) Uani 1 1 d . .
H42A H 0.460774 0.321084 0.491225 0.053 Uiso 1 1 calc R U
H42B H 0.313715 0.335286 0.421188 0.053 Uiso 1 1 calc R U
C43 C 0.4604(16) 0.1067(14) 0.4136(6) 0.040(2) Uani 1 1 d . .
C44 C 0.8246(14) 0.0900(16) 0.4441(5) 0.049(3) Uani 1 1 d . .
H44A H 0.832010 0.191734 0.481520 0.074 Uiso 1 1 calc R U
H44B H 0.961212 0.096181 0.429187 0.074 Uiso 1 1 calc R U
H44C H 0.784985 -0.029788 0.460196 0.074 Uiso 1 1 calc R U

loop_
_atom_site_aniso_label
_atom_site_aniso_U_11
_atom_site_aniso_U_22
_atom_site_aniso_U_33
_atom_site_aniso_U_23
_atom_site_aniso_U_13
_atom_site_aniso_U_12
Cl1 0.0678(19) 0.0566(17) 0.0456(18) 0.0065(14) 0.0109(14) 0.0172(15)
O1 0.046(4) 0.050(4) 0.046(5) 0.007(4) 0.021(4) 0.010(4)
O2 0.042(4) 0.066(5) 0.058(5) 0.001(4) 0.018(3) 0.020(4)
N1 0.058(6) 0.039(5) 0.036(5) 0.010(4) 0.021(5) 0.017(4)
N2 0.056(6) 0.054(6) 0.065(7) 0.007(5) 0.037(6) 0.010(5)
C1 0.056(7) 0.032(5) 0.042(7) 0.010(5) 0.014(5) 0.007(5)
C2 0.055(8) 0.064(8) 0.072(10) 0.004(7) 0.038(7) 0.008(7)
C3 0.043(7) 0.052(7) 0.059(8) 0.005(6) 0.022(6) 0.005(5)
C4 0.053(7) 0.041(6) 0.036(6) 0.004(5) 0.022(5) 0.009(5)
C5 0.034(6) 0.050(6) 0.038(6) 0.010(5) 0.013(5) 0.014(5)
C6 0.049(6) 0.037(5) 0.042(6) 0.014(4) 0.017(5) 0.003(5)
C7 0.045(6) 0.038(6) 0.049(7) 0.010(5) 0.017(5) 0.012(5)
C8 0.041(6) 0.033(5) 0.041(6) 0.006(4) 0.009(5) 0.013(5)
C9 0.036(5) 0.033(5) 0.036(6) 0.010(4) 0.003(4) 0.005(4)
C10 0.042(6) 0.045(6) 0.034(5) 0.004(5) 0.010(5) 0.016(5)
C11 0.039(5) 0.035(5) 0.041(5) 0.006(4) 0.012(4) 0.009(4)
C12 0.041(5) 0.033(5) 0.038(5) -0.001(4) 0.017(4) 0.005(4)
C13 0.034(5) 0.028(5) 0.038(5) 0.006(4) 0.007(4) 0.007(4)
C14 0.037(5) 0.035(5) 0.042(6) 0.015(4) 0.011(4) 0.016(4)
C15 0.056(7) 0.041(6) 0.075(8) 0.012(5) 0.040(6) 0.011(5)
C16 0.063(7) 0.036(5) 0.054(7) 0.010(5) 0.030(6) 0.015(5)
C17 0.035(5) 0.039(5) 0.039(6) 0.001(4) 0.012(4) 0.011(4)
C18 0.036(5) 0.029(5) 0.034(5) 0.009(4) 0.006(4) 0.006(4)
C19 0.047(6) 0.035(5) 0.049(6) 0.009(4) 0.021(5) 0.004(4)
C20 0.039(5) 0.050(5) 0.037(5) 0.008(4) 0.009(4) 0.009(4)
C21 0.035(5) 0.052(6) 0.029(5) 0.013(4) 0.009(4) 0.010(5)
C22 0.037(5) 0.070(7) 0.037(6) 0.004(5) 0.006(5) 0.010(5)
Cl2 0.0669(19) 0.0627(18) 0.0401(16) 0.0044(14) 0.0045(14) 0.0147(15)
O3 0.034(4) 0.052(4) 0.035(4) 0.005(3) 0.013(3) 0.007(3)
O4 0.049(4) 0.049(4) 0.055(5) 0.007(3) 0.017(3) 0.005(4)
N3 0.043(5) 0.043(5) 0.036(5) 0.011(4) 0.012(4) 0.014(4)
N4 0.072(7) 0.053(5) 0.045(6) 0.009(5) 0.025(5) 0.025(5)
C23 0.055(7) 0.041(6) 0.038(6) 0.009(5) 0.018(5) 0.016(5)
C24 0.052(7) 0.047(6) 0.054(8) 0.010(6) 0.024(6) 0.015(5)
C25 0.048(6) 0.041(6) 0.043(7) 0.013(5) 0.021(5) 0.012(5)
C26 0.046(6) 0.040(6) 0.035(6) 0.011(5) 0.009(5) 0.024(5)
C27 0.033(6) 0.038(5) 0.037(6) 0.008(5) 0.005(4) 0.009(5)
C28 0.044(6) 0.037(5) 0.034(6) 0.009(4) 0.011(5) 0.012(5)
C29 0.033(5) 0.035(5) 0.034(5) 0.006(4) 0.008(4) 0.007(4)
C30 0.031(5) 0.030(5) 0.033(5) 0.008(4) 0.007(4) 0.008(4)
C31 0.034(6) 0.035(5) 0.041(6) 0.003(5) 0.005(4) 0.009(5)
C32 0.027(5) 0.034(5) 0.046(6) 0.011(4) 0.007(4) 0.001(4)
C33 0.041(5) 0.027(5) 0.057(6) 0.001(4) 0.018(5) 0.006(4)
C34 0.035(5) 0.034(5) 0.046(6) 0.008(4) 0.015(4) 0.013(4)
C35 0.036(5) 0.033(5) 0.036(5) 0.006(4) 0.006(4) 0.012(4)
C36 0.032(5) 0.038(5) 0.035(5) 0.004(4) 0.013(4) 0.010(4)
C37 0.041(6) 0.027(5) 0.047(6) 0.006(4) 0.015(5) 0.008(4)
C38 0.034(5) 0.036(5) 0.042(6) 0.007(4) 0.012(4) 0.006(4)
C39 0.031(5) 0.035(5) 0.034(5) 0.010(4) 0.007(4) 0.008(4)
C40 0.025(5) 0.041(5) 0.040(6) -0.003(4) 0.009(4) 0.010(4)
C41 0.036(5) 0.042(5) 0.043(6) -0.001(4) 0.017(4) 0.011(4)
C42 0.037(5) 0.052(6) 0.047(6) 0.004(5) 0.017(5) 0.014(5)
C43 0.035(6) 0.043(6) 0.045(6) 0.013(5) 0.007(5) 0.013(5)
C44 0.033(5) 0.079(8) 0.042(6) 0.019(6) 0.011(5) 0.018(5)

loop_
_atom_type_symbol
_atom_type_description
_atom_type_scat_dispersion_real
_atom_type_scat_dispersion_imag
_atom_type_scat_source
C C 0.0033 0.0016 'International Tables Vol C Tables 4.2.6.8 and 6.1.1.4'
H H 0.0000 0.0000 'International Tables Vol C Tables 4.2.6.8 and 6.1.1.4'
N N 0.0061 0.0033 'International Tables Vol C Tables 4.2.6.8 and 6.1.1.4'
O O 0.0106 0.0060 'International Tables Vol C Tables 4.2.6.8 and 6.1.1.4'
Cl Cl 0.1484 0.1585 'International Tables Vol C Tables 4.2.6.8 and 6.1.1.4'

loop_
_geom_angle_atom_site_label_1
_geom_angle_atom_site_label_2
_geom_angle_atom_site_label_3
_geom_angle
C4 O1 C5 120.8(9)
C4 N1 C1 113.4(9)
C1 N2 C2 114.1(10)
N2 C1 N1 128.9(11)
N2 C1 Cl1 116.4(9)
N1 C1 Cl1 114.7(8)
N2 C2 C3 124.1(11)
N2 C2 H2 118.0
C3 C2 H2 118.0
C2 C3 C4 115.3(11)
C2 C3 H3 122.3
C4 C3 H3 122.3
N1 C4 O1 119.2(9)
N1 C4 C3 124.0(10)
O1 C4 C3 116.7(10)
C10 C5 C6 122.4(10)
C10 C5 O1 121.9(9)
C6 C5 O1 115.3(10)
C5 C6 C7 117.4(10)
C5 C6 H6 121.3
C7 C6 H6 121.3
C8 C7 C6 122.1(9)
C8 C7 H7 118.9
C6 C7 H7 118.9
C7 C8 C9 117.9(10)
C7 C8 C14 120.7(8)
C9 C8 C14 121.4(9)
C8 C9 C10 120.1(9)
C8 C9 C11 122.1(9)
C10 C9 C11 117.7(8)
C5 C10 C9 119.9(9)
C5 C10 H10 120.0
C9 C10 H10 120.0
C9 C11 C12 114.1(7)
C9 C11 H11A 108.7
C12 C11 H11A 108.7
C9 C11 H11B 108.7
C12 C11 H11B 108.7
H11A C11 H11B 107.6
C11 C12 C13 111.1(8)
C11 C12 H12A 109.4
C13 C12 H12A 109.4
C11 C12 H12B 109.4
C13 C12 H12B 109.4
H12A C12 H12B 108.0
C12 C13 C18 112.9(8)
C12 C13 C14 109.7(8)
C18 C13 C14 107.4(7)
C12 C13 H13 108.9
C18 C13 H13 108.9
C14 C13 H13 108.9
C8 C14 C15 114.9(9)
C8 C14 C13 111.9(7)
C15 C14 C13 112.6(8)
C8 C14 H14 105.5
C15 C14 H14 105.5
C13 C14 H14 105.5
C14 C15 C16 111.2(9)
C14 C15 H15A 109.4
C16 C15 H15A 109.4
C14 C15 H15B 109.4
C16 C15 H15B 109.4
H15A C15 H15B 108.0
C17 C16 C15 110.9(8)
C17 C16 H16A 109.5
C15 C16 H16A 109.5
C17 C16 H16B 109.5
C15 C16 H16B 109.5
H16A C16 H16B 108.0
C21 C17 C18 99.4(8)
C21 C17 C16 115.9(8)
C18 C17 C16 108.8(8)
C21 C17 C22 105.9(8)
C18 C17 C22 113.9(8)
C16 C17 C22 112.4(9)
C13 C18 C17 114.0(8)
C13 C18 C19 120.7(7)
C17 C18 C19 103.9(8)
C13 C18 H18 105.7
C17 C18 H18 105.7
C19 C18 H18 105.7
C18 C19 C20 102.0(7)
C18 C19 H19A 111.4
C20 C19 H19A 111.4
C18 C19 H19B 111.4
C20 C19 H19B 111.4
H19A C19 H19B 109.2
C21 C20 C19 105.1(8)
C21 C20 H20A 110.7
C19 C20 H20A 110.7
C21 C20 H20B 110.7
C19 C20 H20B 110.7
H20A C20 H20B 108.8
O2 C21 C17 126.8(9)
O2 C21 C20 124.7(9)
C17 C21 C20 108.5(8)
C17 C22 H22A 109.5
C17 C22 H22B 109.5
H22A C22 H22B 109.5
C17 C22 H22C 109.5
H22A C22 H22C 109.5
H22B C22 H22C 109.5
C26 O3 C27 120.3(8)
C23 N3 C26 114.0(9)
C23 N4 C24 113.7(10)
N4 C23 N3 129.9(11)
N4 C23 Cl2 115.8(8)
N3 C23 Cl2 114.3(8)
N4 C24 C25 123.3(10)
N4 C24 H24 118.3
C25 C24 H24 118.3
C26 C25 C24 114.8(10)
C26 C25 H25 122.6
C24 C25 H25 122.6
N3 C26 O3 118.8(8)
N3 C26 C25 124.2(10)
O3 C26 C25 117.0(9)
C32 C27 C28 120.4(10)
C32 C27 O3 115.8(9)
C28 C27 O3 122.8(9)
C29 C28 C27 118.3(9)
C29 C28 H28 120.9
C27 C28 H28 120.9
C28 C29 C30 122.7(10)
C28 C29 H29 118.6
C30 C29 H29 118.6
C29 C30 C31 117.3(9)
C29 C30 C36 120.9(8)
C31 C30 C36 121.4(8)
C32 C31 C30 120.5(9)
C32 C31 C33 117.6(9)
C30 C31 C33 121.6(9)
C31 C32 C27 120.7(10)
C31 C32 H32 119.7
C27 C32 H32 119.7
C34 C33 C31 112.7(8)
C34 C33 H33A 109.1
C31 C33 H33A 109.1
C34 C33 H33B 109.1
C31 C33 H33B 109.1
H33A C33 H33B 107.8
C35 C34 C33 110.7(7)
C35 C34 H34A 109.5
C33 C34 H34A 109.5
C35 C34 H34B 109.5
C33 C34 H34B 109.5
H34A C34 H34B 108.1
C40 C35 C34 113.1(7)
C40 C35 C36 108.8(8)
C34 C35 C36 110.4(8)
C40 C35 H35 108.1
C34 C35 H35 108.1
C36 C35 H35 108.1
C30 C36 C35 110.9(8)
C30 C36 C37 114.6(7)
C35 C36 C37 112.5(8)
C30 C36 H36 106.0
C35 C36 H36 106.0
C37 C36 H36 106.0
C38 C37 C36 112.6(7)
C38 C37 H37A 109.1
C36 C37 H37A 109.1
C38 C37 H37B 109.1
C36 C37 H37B 109.1
H37A C37 H37B 107.8
C37 C38 C39 111.1(8)
C37 C38 H38A 109.4
C39 C38 H38A 109.4
C37 C38 H38B 109.4
C39 C38 H38B 109.4
H38A C38 H38B 108.0
C43 C39 C40 100.6(7)
C43 C39 C38 117.5(8)
C40 C39 C38 109.2(8)
C43 C39 C44 104.5(8)
C40 C39 C44 114.5(8)
C38 C39 C44 110.3(7)
C35 C40 C41 121.8(8)
C35 C40 C39 112.4(7)
C41 C40 C39 104.2(8)
C35 C40 H40 105.8
C41 C40 H40 105.8
C39 C40 H40 105.8
C42 C41 C40 103.2(7)
C42 C41 H41A 111.1
C40 C41 H41A 111.1
C42 C41 H41B 111.1
C40 C41 H41B 111.1
H41A C41 H41B 109.1
C43 C42 C41 106.2(7)
C43 C42 H42A 110.5
C41 C42 H42A 110.5
C43 C42 H42B 110.5
C41 C42 H42B 110.5
H42A C42 H42B 108.7
O4 C43 C42 126.3(9)
O4 C43 C39 125.4(9)
C42 C43 C39 108.3(9)
C39 C44 H44A 109.5
C39 C44 H44B 109.5
H44A C44 H44B 109.5
C39 C44 H44C 109.5
H44A C44 H44C 109.5
H44B C44 H44C 109.5

loop_
_geom_bond_atom_site_label_1
_geom_bond_atom_site_label_2
_geom_bond_distance
Cl1 C1 1.721(12)
O1 C4 1.355(12)
O1 C5 1.430(13)
O2 C21 1.216(11)
N1 C4 1.324(14)
N1 C1 1.351(13)
N2 C1 1.314(14)
N2 C2 1.348(17)
C2 C3 1.353(16)
C2 H2 0.9500
C3 C4 1.397(15)
C3 H3 0.9500
C5 C10 1.346(15)
C5 C6 1.363(13)
C6 C7 1.408(15)
C6 H6 0.9500
C7 C8 1.379(14)
C7 H7 0.9500
C8 C9 1.387(12)
C8 C14 1.517(15)
C9 C10 1.403(15)
C9 C11 1.496(13)
C10 H10 0.9500
C11 C12 1.516(12)
C11 H11A 0.9900
C11 H11B 0.9900
C12 C13 1.519(11)
C12 H12A 0.9900
C12 H12B 0.9900
C13 C18 1.520(13)
C13 C14 1.533(12)
C13 H13 1.0000
C14 C15 1.532(13)
C14 H14 1.0000
C15 C16 1.537(15)
C15 H15A 0.9900
C15 H15B 0.9900
C16 C17 1.528(13)
C16 H16A 0.9900
C16 H16B 0.9900
C17 C21 1.513(14)
C17 C18 1.525(12)
C17 C22 1.535(13)
C18 C19 1.536(12)
C18 H18 1.0000
C19 C20 1.552(12)
C19 H19A 0.9900
C19 H19B 0.9900
C20 C21 1.514(13)
C20 H20A 0.9900
C20 H20B 0.9900
C22 H22A 0.9800
C22 H22B 0.9800
C22 H22C 0.9800
Cl2 C23 1.722(12)
O3 C26 1.359(11)
O3 C27 1.389(13)
O4 C43 1.205(12)
N3 C23 1.323(13)
N3 C26 1.331(13)
N4 C23 1.314(14)
N4 C24 1.356(15)
C24 C25 1.386(14)
C24 H24 0.9500
C25 C26 1.383(14)
C25 H25 0.9500
C27 C32 1.381(13)
C27 C28 1.384(14)
C28 C29 1.383(14)
C28 H28 0.9500
C29 C30 1.397(12)
C29 H29 0.9500
C30 C31 1.397(13)
C30 C36 1.520(14)
C31 C32 1.379(15)
C31 C33 1.528(12)
C32 H32 0.9500
C33 C34 1.523(12)
C33 H33A 0.9900
C33 H33B 0.9900
C34 C35 1.516(12)
C34 H34A 0.9900
C34 H34B 0.9900
C35 C40 1.515(13)
C35 C36 1.537(11)
C35 H35 1.0000
C36 C37 1.543(13)
C36 H36 1.0000
C37 C38 1.521(13)
C37 H37A 0.9900
C37 H37B 0.9900
C38 C39 1.532(12)
C38 H38A 0.9900
C38 H38B 0.9900
C39 C43 1.516(14)
C39 C40 1.532(13)
C39 C44 1.540(12)
C40 C41 1.527(11)
C40 H40 1.0000
C41 C42 1.526(13)
C41 H41A 0.9900
C41 H41B 0.9900
C42 C43 1.504(13)
C42 H42A 0.9900
C42 H42B 0.9900
C44 H44A 0.9800
C44 H44B 0.9800
C44 H44C 0.9800

loop_
_geom_hbond_atom_site_label_D
_geom_hbond_atom_site_label_H
_geom_hbond_atom_site_label_A
_geom_hbond_distance_DH
_geom_hbond_distance_HA
_geom_hbond_distance_DA
_geom_hbond_angle_DHA
_geom_hbond_site_symmetry_A
C2 H2 Cl1 0.95 2.89 3.776(12) 156.3 1_455

loop_
_geom_torsion_atom_site_label_1
_geom_torsion_atom_site_label_2
_geom_torsion_atom_site_label_3
_geom_torsion_atom_site_label_4
_geom_torsion
C2 N2 C1 N1 1.1(17)
C2 N2 C1 Cl1 179.8(9)
C4 N1 C1 N2 -1.1(16)
C4 N1 C1 Cl1 -179.7(8)
C1 N2 C2 C3 0.9(18)
N2 C2 C3 C4 -2.6(19)
C1 N1 C4 O1 -178.4(8)
C1 N1 C4 C3 -1.0(15)
C5 O1 C4 N1 -25.2(14)
C5 O1 C4 C3 157.2(10)
C2 C3 C4 N1 2.6(17)
C2 C3 C4 O1 -179.9(10)
C4 O1 C5 C10 -53.0(14)
C4 O1 C5 C6 133.8(10)
C10 C5 C6 C7 -3.0(17)
O1 C5 C6 C7 170.2(10)
C5 C6 C7 C8 3.7(17)
C6 C7 C8 C9 -2.6(17)
C6 C7 C8 C14 176.5(10)
C7 C8 C9 C10 0.9(15)
C14 C8 C9 C10 -178.3(9)
C7 C8 C9 C11 -176.6(10)
C14 C8 C9 C11 4.2(15)
C6 C5 C10 C9 1.3(17)
O1 C5 C10 C9 -171.4(9)
C8 C9 C10 C5 -0.2(15)
C11 C9 C10 C5 177.4(10)
C8 C9 C11 C12 -14.7(13)
C10 C9 C11 C12 167.8(9)
C9 C11 C12 C13 43.5(11)
C11 C12 C13 C18 178.0(7)
C11 C12 C13 C14 -62.2(10)
C7 C8 C14 C15 28.4(14)
C9 C8 C14 C15 -152.5(9)
C7 C8 C14 C13 158.4(9)
C9 C8 C14 C13 -22.5(14)
C12 C13 C14 C8 50.6(11)
C18 C13 C14 C8 173.7(8)
C12 C13 C14 C15 -178.3(8)
C18 C13 C14 C15 -55.2(10)
C8 C14 C15 C16 -174.8(9)
C13 C14 C15 C16 55.6(12)
C14 C15 C16 C17 -55.1(13)
C15 C16 C17 C21 166.6(9)
C15 C16 C17 C18 55.7(12)
C15 C16 C17 C22 -71.4(11)
C12 C13 C18 C17 179.2(8)
C14 C13 C18 C17 58.1(10)
C12 C13 C18 C19 -56.0(11)
C14 C13 C18 C19 -177.1(8)
C21 C17 C18 C13 179.0(8)
C16 C17 C18 C13 -59.4(10)
C22 C17 C18 C13 66.9(11)
C21 C17 C18 C19 45.7(9)
C16 C17 C18 C19 167.3(8)
C22 C17 C18 C19 -66.4(10)
C13 C18 C19 C20 -169.9(8)
C17 C18 C19 C20 -40.5(9)
C18 C19 C20 C21 18.7(9)
C18 C17 C21 O2 146.6(10)
C16 C17 C21 O2 30.2(15)
C22 C17 C21 O2 -95.1(12)
C18 C17 C21 C20 -33.8(10)
C16 C17 C21 C20 -150.2(8)
C22 C17 C21 C20 84.5(9)
C19 C20 C21 O2 -170.8(10)
C19 C20 C21 C17 9.6(10)
C24 N4 C23 N3 -0.6(17)
C24 N4 C23 Cl2 -179.8(8)
C26 N3 C23 N4 -0.6(16)
C26 N3 C23 Cl2 178.6(7)
C23 N4 C24 C25 0.3(15)
N4 C24 C25 C26 1.2(15)
C23 N3 C26 O3 180.0(8)
C23 N3 C26 C25 2.3(14)
C27 O3 C26 N3 25.1(13)
C27 O3 C26 C25 -157.1(9)
C24 C25 C26 N3 -2.6(15)
C24 C25 C26 O3 179.7(9)
C26 O3 C27 C32 -147.0(9)
C26 O3 C27 C28 44.2(14)
C32 C27 C28 C29 2.5(15)
O3 C27 C28 C29 170.8(9)
C27 C28 C29 C30 -1.8(15)
C28 C29 C30 C31 1.2(14)
C28 C29 C30 C36 175.2(9)
C29 C30 C31 C32 -1.3(15)
C36 C30 C31 C32 -175.3(9)
C29 C30 C31 C33 -175.1(9)
C36 C30 C31 C33 10.9(15)
C30 C31 C32 C27 2.1(16)
C33 C31 C32 C27 176.1(9)
C28 C27 C32 C31 -2.7(15)
O3 C27 C32 C31 -171.8(10)
C32 C31 C33 C34 165.6(9)
C30 C31 C33 C34 -20.4(13)
C31 C33 C34 C35 46.2(11)
C33 C34 C35 C40 174.0(8)
C33 C34 C35 C36 -63.9(10)
C29 C30 C36 C35 159.9(8)
C31 C30 C36 C35 -26.4(13)
C29 C30 C36 C37 31.1(13)
C31 C30 C36 C37 -155.1(9)
C40 C35 C36 C30 176.8(8)
C34 C35 C36 C30 52.1(10)
C40 C35 C36 C37 -53.4(10)
C34 C35 C36 C37 -178.1(8)
C30 C36 C37 C38 179.7(9)
C35 C36 C37 C38 51.8(11)
C36 C37 C38 C39 -52.7(11)
C37 C38 C39 C43 169.7(8)
C37 C38 C39 C40 56.0(10)
C37 C38 C39 C44 -70.7(10)
C34 C35 C40 C41 -53.6(12)
C36 C35 C40 C41 -176.7(8)
C34 C35 C40 C39 -178.2(8)
C36 C35 C40 C39 58.8(10)
C43 C39 C40 C35 175.0(8)
C38 C39 C40 C35 -60.7(10)
C44 C39 C40 C35 63.6(10)
C43 C39 C40 C41 41.3(9)
C38 C39 C40 C41 165.5(7)
C44 C39 C40 C41 -70.2(9)
C35 C40 C41 C42 -166.1(8)
C39 C40 C41 C42 -37.9(9)
C40 C41 C42 C43 19.0(10)
C41 C42 C43 O4 -172.2(10)
C41 C42 C43 C39 6.9(11)
C40 C39 C43 O4 149.5(10)
C38 C39 C43 O4 31.1(14)
C44 C39 C43 O4 -91.5(12)
C40 C39 C43 C42 -29.6(10)
C38 C39 C43 C42 -148.0(8)
C44 C39 C43 C42 89.4(9)
